data_2216655
loop_
_publ_author_name
'Tanke, Robin S. '
'Foxman, Bruce M.'

_publ_section_title
;
 2-Amino-4-methylbenzothiazole
;
_journal_coeditor_code LX2029
_journal_issue 12
_journal_name_full 'Acta Crystallographica Section E'
_journal_page_first o4718
_journal_page_last o4718
_journal_paper_doi 10.1107/S1600536807056978
_journal_volume 63
_journal_year 2007
_chemical_formula_iupac 'C8 H8 N2 S'
_chemical_formula_moiety 'C8 H8 N2 S'
_chemical_formula_sum 'C8 H8 N2 S'
_chemical_formula_weight 164.22
_chemical_melting_point 410
_chemical_name_systematic
;
2-Amino-4-methylbenzothiazole
;
_space_group_IT_number 14
_symmetry_cell_setting monoclinic
_symmetry_space_group_name_Hall '-P 2ybc'
_symmetry_space_group_name_H-M 'P 1 21/c 1'
_atom_sites_solution_hydrogens geom
_atom_sites_solution_primary direct
_atom_sites_solution_secondary difmap
_cell_angle_alpha 90.00
_cell_angle_beta 92.968(5)
_cell_angle_gamma 90.00
_cell_formula_units_Z 4
_cell_length_a 12.860(4)
_cell_length_b 3.9310(10)
_cell_length_c 15.208(5)
_cell_measurement_reflns_used 1578
_cell_measurement_temperature 208
_cell_measurement_theta_max 26.67
_cell_measurement_theta_min 3.04
_cell_volume 767.8(4)
_computing_cell_refinement 'APEX2 (Bruker, 2006)'
_computing_data_collection 'APEX2 (Bruker, 2006)'
_computing_data_reduction 'APEX2 (Bruker, 2006)'
_computing_molecular_graphics 'CRYSTALS (Betteridge <i>et al.</i>,  2003)'
_computing_publication_material 'CAMERON (Watkin <i>et al.</i>,  1996)'
_computing_structure_refinement 'CRYSTALS (Betteridge <i>et al.</i>,  2003)'
_computing_structure_solution 'SHELXS97 (Sheldrick, 1997)'
_diffrn_ambient_temperature 208
_diffrn_detector_area_resol_mean 10.0
_diffrn_measured_fraction_theta_full 0.984
_diffrn_measured_fraction_theta_max 0.984
_diffrn_measurement_device_type 'Bruker SMART'
_diffrn_measurement_method \w/2\q
_diffrn_radiation_monochromator graphite
_diffrn_radiation_source 'fine-focus sealed tube'
_diffrn_radiation_type MoK\a
_diffrn_radiation_wavelength 0.71073
_diffrn_reflns_av_R_equivalents 0.0444
_diffrn_reflns_av_sigmaI/netI 0.0526
_diffrn_reflns_limit_h_max 16
_diffrn_reflns_limit_h_min -15
_diffrn_reflns_limit_k_max 4
_diffrn_reflns_limit_k_min -2
_diffrn_reflns_limit_l_max 19
_diffrn_reflns_limit_l_min -15
_diffrn_reflns_number 4667
_diffrn_reflns_theta_full 26.97
_diffrn_reflns_theta_max 26.97
_diffrn_reflns_theta_min 1.59
_diffrn_standards_number 0
_exptl_absorpt_coefficient_mu 0.348
_exptl_absorpt_correction_T_max 0.98
_exptl_absorpt_correction_T_min 0.93
_exptl_absorpt_correction_type multi-scan
_exptl_absorpt_process_details '(APEX2; Bruker, 2006)'
_exptl_crystal_colour colorless
_exptl_crystal_density_diffrn 1.421
_exptl_crystal_density_method 'not measured'
_exptl_crystal_description plate
_exptl_crystal_F_000 344
_exptl_crystal_size_max 0.20
_exptl_crystal_size_mid 0.20
_exptl_crystal_size_min 0.05
_refine_diff_density_max 0.376
_refine_diff_density_min -0.272
_refine_ls_extinction_method none
_refine_ls_goodness_of_fit_ref 1.059
_refine_ls_hydrogen_treatment constr
_refine_ls_matrix_type full
_refine_ls_number_parameters 101
_refine_ls_number_reflns 1620
_refine_ls_number_restraints 0
_refine_ls_restrained_S_all 1.059
_refine_ls_R_factor_all 0.0661
_refine_ls_R_factor_gt 0.0468
_refine_ls_shift/su_max <0.001
_refine_ls_shift/su_mean <0.001
_refine_ls_structure_factor_coef Fsqd
_refine_ls_weighting_details 'calc w=1/[\s^2^(Fo^2^)+(0.0670P)^2^+0.1789P] where P=(Fo^2^+2Fc^2^)/3'
_refine_ls_weighting_scheme calc
_refine_ls_wR_factor_gt 0.1197
_refine_ls_wR_factor_ref 0.1330
_reflns_number_gt 1214
_reflns_number_total 1620
_reflns_threshold_expression I>2\s(I)
_cod_data_source_file lx2029.cif
_cod_data_source_block I
_cod_original_sg_symbol_H-M 'P 21/c'
_cod_database_code 2216655
_cod_database_fobs_code 2216655

loop_
_symmetry_equiv_pos_as_xyz
'x, y, z'
'-x, y+1/2, -z+1/2'
'-x, -y, -z'
'x, -y-1/2, z-1/2'

loop_
_atom_site_type_symbol
_atom_site_label
_atom_site_fract_x
_atom_site_fract_y
_atom_site_fract_z
_atom_site_U_iso_or_equiv
_atom_site_adp_type
_atom_site_calc_flag
_atom_site_refinement_flags
_atom_site_occupancy
S S 0.88006(5) 0.19348(17) 0.71306(4) 0.0340(2) Uani d . 1
N N1 0.87146(16) 0.4635(5) 0.55501(12) 0.0304(5) Uani d . 1
N N2 1.03526(18) 0.2365(6) 0.60024(14) 0.0404(6) Uani d . 1
H H2A 1.0624 0.2938 0.5519 0.048 Uiso calc R 1
H H2B 1.0724 0.1338 0.6407 0.048 Uiso calc R 1
C C1 0.9346(2) 0.3079(7) 0.61254(16) 0.0320(6) Uani d . 1
C C2 0.77322(19) 0.4973(6) 0.58816(15) 0.0283(6) Uani d . 1
C C3 0.6867(2) 0.6432(6) 0.54202(16) 0.0311(6) Uani d . 1
C C4 0.5937(2) 0.6539(7) 0.58380(18) 0.0375(7) Uani d . 1
H H4 0.5356 0.7498 0.5545 0.045 Uiso calc R 1
C C7 0.7623(2) 0.3662(6) 0.67334(16) 0.0297(6) Uani d . 1
C C8 0.6993(2) 0.7835(7) 0.45000(17) 0.0356(6) Uani d . 1
H H8A 0.6332 0.8621 0.4259 0.053 Uiso calc R 1
H H8B 0.7250 0.6075 0.4131 0.053 Uiso calc R 1
H H8C 0.7478 0.9693 0.4529 0.053 Uiso calc R 1
C C6 0.6684(2) 0.3798(7) 0.71419(17) 0.0369(7) Uani d . 1
H H6 0.6623 0.2935 0.7706 0.044 Uiso calc R 1
C C5 0.5843(2) 0.5256(7) 0.66839(19) 0.0398(7) Uani d . 1
H H5 0.5205 0.5384 0.6944 0.048 Uiso calc R 1

loop_
_atom_site_aniso_label
_atom_site_aniso_U_11
_atom_site_aniso_U_22
_atom_site_aniso_U_33
_atom_site_aniso_U_12
_atom_site_aniso_U_13
_atom_site_aniso_U_23
S 0.0405(4) 0.0345(4) 0.0267(4) -0.0020(3) -0.0010(3) 0.0031(3)
N1 0.0348(12) 0.0320(11) 0.0240(11) 0.0005(10) -0.0015(9) 0.0003(9)
N2 0.0396(14) 0.0531(15) 0.0281(12) 0.0104(11) -0.0015(10) 0.0077(10)
C1 0.0389(15) 0.0308(13) 0.0262(13) 0.0003(11) 0.0001(11) -0.0018(10)
C2 0.0326(14) 0.0256(13) 0.0266(13) -0.0011(11) 0.0004(10) -0.0044(10)
C3 0.0357(14) 0.0270(13) 0.0301(13) 0.0036(11) -0.0031(11) -0.0029(11)
C4 0.0358(16) 0.0334(14) 0.0426(16) 0.0038(12) -0.0041(13) -0.0064(12)
C7 0.0355(15) 0.0252(13) 0.0279(13) -0.0037(11) -0.0019(11) -0.0031(10)
C8 0.0419(16) 0.0318(14) 0.0318(14) 0.0081(12) -0.0109(12) 0.0032(11)
C6 0.0449(17) 0.0351(15) 0.0312(14) -0.0062(13) 0.0073(12) -0.0039(11)
C5 0.0332(15) 0.0392(15) 0.0476(17) -0.0015(13) 0.0077(13) -0.0081(13)

loop_
_atom_type_symbol
_atom_type_description
_atom_type_scat_dispersion_real
_atom_type_scat_dispersion_imag
_atom_type_scat_source
C C 0.0033 0.0016 'International Tables Vol C Tables 4.2.6.8 and 6.1.1.4'
H H 0.0000 0.0000 'International Tables Vol C Tables 4.2.6.8 and 6.1.1.4'
N N 0.0061 0.0033 'International Tables Vol C Tables 4.2.6.8 and 6.1.1.4'
S S 0.1246 0.1234 'International Tables Vol C Tables 4.2.6.8 and 6.1.1.4'

loop_
_geom_angle_atom_site_label_1
_geom_angle_atom_site_label_2
_geom_angle_atom_site_label_3
_geom_angle
C7 S C1 88.74(12)
C1 N1 C2 110.2(2)
C1 N2 H2A 120.0
C1 N2 H2B 120.0
H2A N2 H2B 120.0
N1 C1 N2 124.7(2)
N1 C1 S 115.7(2)
N2 C1 S 119.55(19)
N1 C2 C3 124.6(2)
N1 C2 C7 115.8(2)
C3 C2 C7 119.6(2)
C4 C3 C2 117.6(2)
C4 C3 C8 123.2(2)
C2 C3 C8 119.2(2)
C3 C4 C5 122.1(3)
C3 C4 H4 118.9
C5 C4 H4 118.9
C6 C7 C2 121.9(2)
C6 C7 S 128.5(2)
C2 C7 S 109.61(19)
C3 C8 H8A 109.5
C3 C8 H8B 109.5
H8A C8 H8B 109.5
C3 C8 H8C 109.5
H8A C8 H8C 109.5
H8B C8 H8C 109.5
C5 C6 C7 117.9(3)
C5 C6 H6 121.1
C7 C6 H6 121.1
C6 C5 C4 120.9(3)
C6 C5 H5 119.6
C4 C5 H5 119.6

loop_
_geom_bond_atom_site_label_1
_geom_bond_atom_site_label_2
_geom_bond_distance
S C7 1.739(3)
S C1 1.773(3)
N1 C1 1.314(3)
N1 C2 1.391(3)
N2 C1 1.347(3)
N2 H2A 0.8600
N2 H2B 0.8600
C2 C3 1.406(3)
C2 C7 1.408(3)
C3 C4 1.384(4)
C3 C8 1.521(4)
C4 C5 1.393(4)
C4 H4 0.9300
C7 C6 1.388(4)
C8 H8A 0.9600
C8 H8B 0.9600
C8 H8C 0.9600
C6 C5 1.380(4)
C6 H6 0.9300
C5 H5 0.9300

loop_
_geom_hbond_atom_site_label_D
_geom_hbond_atom_site_label_H
_geom_hbond_atom_site_label_A
_geom_hbond_site_symmetry_A
_geom_hbond_distance_DH
_geom_hbond_distance_HA
_geom_hbond_distance_DA
_geom_hbond_angle_DHA
N2 H2A N1 3_766 0.86 2.10 2.949(3) 168.0
N2 H2B S 2_746 0.86 2.86 3.672(2) 158.4

loop_
_geom_torsion_atom_site_label_1
_geom_torsion_atom_site_label_2
_geom_torsion_atom_site_label_3
_geom_torsion_atom_site_label_4
_geom_torsion
C2 N1 C1 N2 -180.0(2)
C2 N1 C1 S -0.8(3)
C7 S C1 N1 0.6(2)
C7 S C1 N2 179.9(2)
C1 N1 C2 C3 -178.0(2)
C1 N1 C2 C7 0.6(3)
N1 C2 C3 C4 179.1(2)
C7 C2 C3 C4 0.6(4)
N1 C2 C3 C8 -1.4(4)
C7 C2 C3 C8 -179.9(2)
C2 C3 C4 C5 -0.1(4)
C8 C3 C4 C5 -179.6(2)
N1 C2 C7 C6 -179.4(2)
C3 C2 C7 C6 -0.8(4)
N1 C2 C7 S -0.1(3)
C3 C2 C7 S 178.53(18)
C1 S C7 C6 179.0(3)
C1 S C7 C2 -0.28(19)
C2 C7 C6 C5 0.4(4)
S C7 C6 C5 -178.8(2)
C7 C6 C5 C4 0.1(4)
C3 C4 C5 C6 -0.3(4)

loop_
_cod_related_entry_id
_cod_related_entry_database
_cod_related_entry_code
1 ChemSpider 14403
